data_2211747
loop_
_publ_author_name
'Tooke, Duncan M.'
'Zijp, Eric J.'
'Vlugt, Jarl Ivar van der'
'Vogt, Dieter'
'Spek, Anthony L.'

_publ_section_title
'[<i>N</i>,<i>N</i>-Bis(diphenylphosphanyl)-(<i>R</i>)-1,2,3,4-tetrahydro-1-naphthylamine-\k^2^<i>P</i>,<i>P</i>']dichloroplatinum(II)'
_journal_coeditor_code BT2219
_journal_issue 1
_journal_name_full 'Acta Crystallographica Section E'
_journal_page_first m86
_journal_page_last m88
_journal_paper_doi 10.1107/S1600536806052044
_journal_volume 63
_journal_year 2007
_chemical_formula_iupac '[Pt Cl2 (C34 H31 N P2)]'
_chemical_formula_moiety 'C34 H31 Cl2 N P2 Pt'
_chemical_formula_sum 'C34 H31 Cl2 N P2 Pt'
_chemical_formula_weight 781.53
_chemical_name_systematic
;
[N,N-Bis(diphenylphosphanyl)-(R)-1,2,3,4-tetrahydro-1-
naphthylamine-\k^2^P,P']dichloroplatinum(II)
;
_space_group_IT_number 4
_symmetry_cell_setting monoclinic
_symmetry_space_group_name_Hall 'P 2yb'
_symmetry_space_group_name_H-M 'P 1 21 1'
_atom_sites_solution_hydrogens geom
_atom_sites_solution_primary direct
_atom_sites_solution_secondary difmap
_cell_angle_alpha 90
_cell_angle_beta 101.266(5)
_cell_angle_gamma 90
_cell_formula_units_Z 8
_cell_length_a 19.1070(10)
_cell_length_b 15.9176(7)
_cell_length_c 20.8122(11)
_cell_measurement_reflns_used 399
_cell_measurement_temperature 150
_cell_measurement_theta_max 22.43
_cell_measurement_theta_min 3.69
_cell_volume 6207.8(5)
_computing_cell_refinement 'DIRAX (Duisenberg, 1992)'
_computing_data_collection 'COLLECT (Hooft, 1998)'
_computing_data_reduction 'EVALCCD (Duisenberg <i>et al.</i>,  2003)'
_computing_molecular_graphics 'PLATON (Spek, 2003)'
_computing_publication_material PLATON
_computing_structure_refinement 'SHELXL97 (Sheldrick, 1997)'
_computing_structure_solution 'SHELXS86 (Sheldrick, 1985)'
_diffrn_ambient_temperature 150
_diffrn_detector_area_resol_mean 18.4
_diffrn_measured_fraction_theta_full 1.000
_diffrn_measured_fraction_theta_max 1.000
_diffrn_measurement_device_type 'Nonius KappaCCD'
_diffrn_measurement_method '\f and \w'
_diffrn_radiation_monochromator graphite
_diffrn_radiation_source 'Rotating Anode'
_diffrn_radiation_type MoK\a
_diffrn_radiation_wavelength 0.71073
_diffrn_reflns_av_R_equivalents 0.0654
_diffrn_reflns_av_sigmaI/netI 0.0559
_diffrn_reflns_limit_h_max 24
_diffrn_reflns_limit_h_min -24
_diffrn_reflns_limit_k_max 20
_diffrn_reflns_limit_k_min -20
_diffrn_reflns_limit_l_max 26
_diffrn_reflns_limit_l_min -26
_diffrn_reflns_number 151899
_diffrn_reflns_reduction_process
;
;
_diffrn_reflns_theta_full 27.45
_diffrn_reflns_theta_max 27.45
_diffrn_reflns_theta_min 1.61
_diffrn_standards_decay_% 0
_diffrn_standards_number 0
_exptl_absorpt_coefficient_mu 4.821
_exptl_absorpt_correction_T_max 0.75
_exptl_absorpt_correction_T_min 0.44
_exptl_absorpt_correction_type multi-scan
_exptl_absorpt_process_details '(SADABS; Sheldrick, 2002)'
_exptl_crystal_colour colourless
_exptl_crystal_density_diffrn 1.672
_exptl_crystal_density_method 'Not Measured'
_exptl_crystal_description block
_exptl_crystal_F_000 3072
_exptl_crystal_size_max 0.330
_exptl_crystal_size_mid 0.130
_exptl_crystal_size_min 0.060
_refine_diff_density_max 1.423
_refine_diff_density_min -0.867
_refine_ls_abs_structure_details 'Flack (1983)'
_refine_ls_abs_structure_Flack -0.021(3)
_refine_ls_extinction_method none
_refine_ls_goodness_of_fit_ref 1.015
_refine_ls_hydrogen_treatment constr
_refine_ls_matrix_type full
_refine_ls_number_parameters 1441
_refine_ls_number_reflns 28340
_refine_ls_number_restraints 1
_refine_ls_restrained_S_all 1.015
_refine_ls_R_factor_all 0.0633
_refine_ls_R_factor_gt 0.0341
_refine_ls_shift/su_max 0.002
_refine_ls_shift/su_mean 0.000
_refine_ls_structure_factor_coef Fsqd
_refine_ls_weighting_details 'calc w=1/[\s^2^(Fo^2^)+(0.0146P)^2^+3.8989P] where P=(Fo^2^+2Fc^2^)/3'
_refine_ls_weighting_scheme calc
_refine_ls_wR_factor_gt 0.0478
_refine_ls_wR_factor_ref 0.0539
_reflns_number_gt 21447
_reflns_number_total 28340
_reflns_threshold_expression I>2\s(I)
_cod_data_source_file bt2219.cif
_cod_data_source_block I
_cod_depositor_comments
;
The following automatic conversions were performed:
'_symmetry_cell_setting' value 'Monoclinic' changed to 'monoclinic'
according to '/home/saulius/struct/CIF-dictionaries/cif_core.dic'
dictionary named 'cif_core.dic' version 2.4.1 from 2010-06-29.

Automatic conversion script
Id: cif_fix_enum 1527 2010-12-29 10:47:43Z saulius 

The following automatic conversions were performed:

'_symmetry_cell_setting' value 'Monoclinic' changed to 'monoclinic'
according to /home/saulius/struct/CIF-dictionaries/cif_core.dic
dictionary named 'cif_core.dic' version 2.4.1 from 2010-06-29.

Automatic conversion script
Id: cif_fix_values 1715 2011-07-08 13:25:40Z adriana 
;
_cod_original_sg_symbol_H-M 'P 21'
_cod_database_code 2211747
_cod_database_fobs_code 2211747

loop_
_symmetry_equiv_pos_site_id
_symmetry_equiv_pos_as_xyz
1 x,y,z
2 -x,1/2+y,-z

loop_
_atom_site_aniso_label
_atom_site_aniso_U_11
_atom_site_aniso_U_22
_atom_site_aniso_U_33
_atom_site_aniso_U_12
_atom_site_aniso_U_13
_atom_site_aniso_U_23
Pt1 0.01160(10) 0.0162(2) 0.01760(10) 0.00150(10) 0.00080(10) -0.0009(2)
Cl1 0.0156(8) 0.0266(10) 0.0339(8) 0.0010(7) 0.0088(6) -0.0018(7)
Cl2 0.0246(9) 0.0279(10) 0.0233(7) 0.0037(7) -0.0058(6) 0.0034(6)
P1 0.0156(8) 0.0151(9) 0.0156(7) 0.0002(6) 0.0032(6) -0.0008(6)
P2 0.0142(7) 0.0191(10) 0.0156(6) -0.0002(7) 0.0029(5) 0.0003(6)
N1 0.012(2) 0.020(3) 0.0119(18) -0.003(2) 0.0015(16) 0.001(2)
C1 0.015(3) 0.028(4) 0.019(3) -0.004(3) 0.002(2) -0.005(2)
C2 0.020(3) 0.036(4) 0.031(3) -0.004(3) -0.001(3) -0.011(3)
C3 0.025(3) 0.064(5) 0.021(3) -0.005(3) -0.003(2) -0.011(3)
C4 0.023(4) 0.072(5) 0.017(3) 0.002(3) -0.005(3) -0.006(3)
C5 0.014(3) 0.053(4) 0.025(3) 0.006(3) 0.011(2) 0.008(3)
C6 0.009(3) 0.041(4) 0.015(3) 0.002(3) 0.003(2) 0.002(3)
C7 0.020(3) 0.032(4) 0.027(3) 0.007(3) 0.005(3) 0.002(3)
C8 0.026(4) 0.032(4) 0.053(4) 0.002(3) 0.019(3) -0.002(3)
C9 0.034(4) 0.034(4) 0.061(5) 0.015(3) 0.022(4) 0.024(4)
C10 0.021(4) 0.053(5) 0.033(4) 0.011(3) 0.006(3) 0.017(3)
C11 0.018(3) 0.023(4) 0.022(3) 0.000(3) 0.008(2) -0.005(2)
C12 0.020(3) 0.028(3) 0.030(3) 0.001(3) 0.006(3) -0.011(3)
C13 0.027(4) 0.024(4) 0.055(4) -0.004(3) 0.005(3) -0.019(3)
C14 0.037(4) 0.035(5) 0.042(4) -0.002(3) 0.019(3) -0.023(3)
C15 0.035(4) 0.053(5) 0.027(3) 0.006(3) 0.017(3) -0.007(3)
C16 0.029(3) 0.031(3) 0.030(3) 0.004(3) 0.011(2) -0.008(3)
C17 0.015(3) 0.014(3) 0.025(3) 0.000(3) 0.004(2) 0.000(2)
C18 0.023(3) 0.032(4) 0.019(3) 0.000(3) 0.000(2) 0.002(3)
C19 0.029(4) 0.022(4) 0.034(3) -0.009(3) 0.002(3) -0.002(3)
C20 0.019(4) 0.019(4) 0.041(4) -0.002(3) 0.000(3) 0.006(3)
C21 0.030(4) 0.029(4) 0.019(3) -0.001(3) 0.005(3) 0.005(3)
C22 0.022(3) 0.022(3) 0.019(3) -0.002(3) 0.009(2) -0.001(2)
C23 0.022(3) 0.018(3) 0.019(3) 0.004(3) 0.002(2) 0.000(2)
C24 0.026(4) 0.026(4) 0.030(3) -0.001(3) 0.010(3) 0.001(3)
C25 0.036(4) 0.016(4) 0.053(4) 0.006(3) 0.013(3) 0.009(3)
C26 0.049(5) 0.018(4) 0.052(4) -0.002(3) 0.023(4) 0.009(3)
C27 0.042(4) 0.041(4) 0.040(4) -0.023(3) 0.013(3) -0.004(3)
C28 0.025(3) 0.023(3) 0.031(3) -0.006(3) 0.004(3) -0.001(3)
C29 0.021(3) 0.023(4) 0.010(3) 0.006(3) 0.004(2) 0.004(2)
C30 0.018(3) 0.028(4) 0.022(3) 0.001(3) 0.003(2) 0.004(2)
C31 0.019(3) 0.046(5) 0.030(3) 0.002(3) 0.010(3) -0.005(3)
C32 0.033(4) 0.039(5) 0.033(4) 0.006(3) 0.014(3) -0.014(3)
C33 0.036(4) 0.039(4) 0.027(3) -0.007(3) 0.008(3) -0.018(3)
C34 0.021(3) 0.040(4) 0.026(3) -0.007(3) 0.004(3) -0.015(3)
Pt2 0.01130(10) 0.01830(10) 0.01360(10) 0.00080(10) 0.00150(10) -0.00250(10)
Cl3 0.0144(8) 0.0434(11) 0.0273(8) -0.0037(7) 0.0069(6) -0.0002(7)
Cl4 0.0216(8) 0.0397(10) 0.0157(6) 0.0071(7) 0.0004(6) -0.0003(6)
P3 0.0137(8) 0.0159(9) 0.0126(6) -0.0005(6) 0.0019(6) -0.0017(6)
P4 0.0136(7) 0.0154(9) 0.0121(6) -0.0006(6) 0.0017(5) -0.0016(5)
N2 0.011(2) 0.021(3) 0.0103(17) 0.002(3) 0.0003(15) 0.000(3)
C35 0.010(2) 0.025(3) 0.014(2) -0.007(3) -0.0009(18) 0.001(3)
C36 0.019(4) 0.025(4) 0.022(4) -0.006(3) -0.003(3) -0.001(3)
C37 0.028(4) 0.032(4) 0.036(4) -0.011(3) -0.006(3) 0.000(3)
C38 0.025(3) 0.040(4) 0.025(3) 0.005(3) -0.006(2) -0.001(3)
C39 0.016(3) 0.029(4) 0.020(3) 0.005(3) 0.003(2) 0.000(3)
C40 0.013(3) 0.023(4) 0.017(3) 0.004(3) 0.004(3) 0.003(3)
C41 0.017(3) 0.035(4) 0.024(3) -0.003(3) 0.006(2) -0.005(3)
C42 0.024(3) 0.019(4) 0.056(4) 0.007(3) 0.018(3) 0.002(3)
C43 0.027(4) 0.029(4) 0.041(4) 0.017(3) 0.015(3) 0.018(3)
C44 0.019(3) 0.044(4) 0.024(3) 0.008(3) 0.006(2) 0.010(3)
C45 0.015(3) 0.015(3) 0.011(2) 0.000(2) 0.000(2) -0.001(2)
C46 0.021(3) 0.030(4) 0.018(3) -0.002(3) 0.001(2) -0.003(2)
C47 0.033(4) 0.034(4) 0.027(3) 0.004(3) 0.008(3) -0.009(3)
C48 0.050(5) 0.025(4) 0.032(4) -0.004(3) 0.022(3) -0.012(3)
C49 0.050(4) 0.034(4) 0.012(3) -0.012(3) 0.001(3) -0.004(3)
C50 0.031(3) 0.019(3) 0.020(3) -0.003(3) 0.006(2) -0.001(2)
C51 0.015(3) 0.015(3) 0.019(3) -0.002(3) 0.005(2) -0.002(2)
C52 0.029(4) 0.020(3) 0.021(3) 0.001(3) 0.002(3) 0.002(2)
C53 0.035(4) 0.015(3) 0.028(3) -0.005(3) 0.006(3) -0.009(3)
C54 0.027(4) 0.019(4) 0.031(3) 0.005(3) 0.002(3) 0.005(3)
C55 0.023(3) 0.024(3) 0.023(3) 0.002(3) 0.001(3) 0.007(3)
C56 0.020(3) 0.022(3) 0.014(3) 0.003(3) 0.003(2) -0.003(2)
C57 0.013(3) 0.016(3) 0.016(3) 0.000(2) -0.003(2) 0.003(2)
C58 0.023(3) 0.025(3) 0.020(3) 0.000(2) 0.005(2) -0.001(2)
C59 0.026(3) 0.022(3) 0.039(4) 0.001(3) -0.001(3) -0.002(3)
C60 0.023(3) 0.019(3) 0.037(4) 0.003(3) 0.005(3) 0.007(3)
C61 0.025(4) 0.025(4) 0.037(4) 0.006(3) 0.011(3) 0.011(3)
C62 0.032(4) 0.024(4) 0.025(3) 0.004(3) 0.015(3) 0.001(3)
C63 0.014(3) 0.018(3) 0.009(2) 0.001(2) -0.002(2) 0.002(2)
C64 0.014(2) 0.029(3) 0.015(2) 0.001(3) 0.0002(18) -0.002(3)
C65 0.016(3) 0.044(4) 0.015(3) 0.001(3) 0.004(2) -0.006(3)
C66 0.029(4) 0.039(4) 0.025(3) 0.010(3) 0.015(3) -0.008(3)
C67 0.032(4) 0.031(4) 0.023(3) -0.007(3) 0.007(3) -0.013(3)
C68 0.021(3) 0.033(4) 0.013(3) -0.004(3) 0.005(2) -0.005(2)
Pt3 0.01060(10) 0.0142(2) 0.01500(10) 0.00010(10) 0.00080(10) 0.00160(10)
Cl5 0.0151(8) 0.0319(10) 0.0328(8) 0.0058(7) 0.0081(7) 0.0012(7)
Cl6 0.0210(7) 0.0243(9) 0.0163(6) -0.0045(6) -0.0030(5) 0.0024(6)
P5 0.0129(8) 0.0148(9) 0.0147(7) 0.0005(6) 0.0018(6) 0.0008(6)
P6 0.0107(7) 0.0153(10) 0.0142(6) 0.0028(6) 0.0016(5) 0.0007(6)
N3 0.011(2) 0.019(3) 0.0113(17) 0.000(3) -0.0001(15) 0.003(3)
C69 0.012(3) 0.027(4) 0.012(2) 0.005(3) -0.001(2) 0.002(2)
C70 0.022(4) 0.026(4) 0.029(3) -0.003(3) -0.006(3) -0.004(3)
C71 0.016(3) 0.052(5) 0.030(3) -0.007(3) -0.005(3) -0.008(3)
C72 0.019(3) 0.093(7) 0.022(3) 0.003(5) -0.005(2) 0.001(5)
C73 0.024(4) 0.058(5) 0.023(3) 0.012(3) 0.006(3) 0.014(3)
C74 0.020(3) 0.032(4) 0.027(3) 0.008(3) 0.010(3) 0.012(3)
C75 0.030(4) 0.023(4) 0.040(4) 0.013(3) 0.013(3) 0.009(3)
C76 0.045(5) 0.028(4) 0.067(5) 0.015(3) 0.032(4) 0.022(4)
C77 0.047(5) 0.073(6) 0.061(5) 0.021(5) 0.020(4) 0.046(5)
C78 0.029(4) 0.091(7) 0.030(4) 0.024(4) 0.003(3) 0.029(4)
C79 0.011(3) 0.016(3) 0.021(3) 0.000(3) -0.002(2) -0.002(2)
C80 0.020(3) 0.022(4) 0.023(3) -0.001(3) 0.004(3) 0.005(3)
C81 0.025(4) 0.019(4) 0.041(4) -0.001(3) 0.004(3) 0.007(3)
C82 0.019(4) 0.015(4) 0.052(4) 0.004(3) -0.001(3) -0.003(3)
C83 0.030(4) 0.024(4) 0.032(4) 0.007(3) 0.004(3) -0.010(3)
C84 0.022(3) 0.016(3) 0.024(3) 0.002(3) 0.000(3) 0.004(2)
C85 0.019(3) 0.016(4) 0.016(2) 0.002(3) 0.006(2) 0.001(2)
C86 0.023(3) 0.023(4) 0.021(3) 0.002(3) 0.001(3) 0.004(3)
C87 0.031(4) 0.029(4) 0.033(4) -0.008(3) 0.010(3) 0.010(3)
C88 0.042(4) 0.030(4) 0.019(3) 0.001(3) 0.014(3) 0.015(3)
C89 0.040(4) 0.024(4) 0.014(3) 0.005(3) 0.007(3) 0.002(2)
C90 0.027(3) 0.013(3) 0.021(2) 0.001(3) 0.005(2) -0.003(3)
C91 0.013(3) 0.015(3) 0.019(3) -0.005(2) 0.003(2) -0.002(2)
C92 0.023(3) 0.025(4) 0.026(3) 0.001(3) 0.003(3) 0.002(3)
C93 0.018(4) 0.047(5) 0.039(4) -0.011(3) 0.012(3) 0.004(3)
C94 0.027(4) 0.047(5) 0.029(3) -0.008(3) 0.008(3) 0.017(3)
C95 0.030(4) 0.048(5) 0.036(4) -0.002(3) 0.004(3) 0.023(3)
C96 0.016(3) 0.030(4) 0.030(3) 0.000(3) 0.003(3) 0.010(3)
C97 0.021(3) 0.013(3) 0.013(3) 0.003(3) -0.003(2) -0.002(2)
C98 0.016(3) 0.024(4) 0.064(5) 0.004(3) 0.018(3) -0.006(3)
C99 0.030(4) 0.024(4) 0.070(5) -0.007(3) 0.013(4) -0.010(3)
C100 0.029(4) 0.016(4) 0.038(4) 0.003(3) -0.002(3) -0.009(3)
C101 0.045(5) 0.033(5) 0.044(4) 0.015(3) 0.022(4) -0.005(3)
C102 0.040(4) 0.018(3) 0.039(4) -0.001(3) 0.020(3) -0.002(3)
Pt4 0.01100(10) 0.0182(2) 0.01740(10) -0.00020(10) 0.00140(10) 0.00050(10)
Cl7 0.0155(8) 0.0448(12) 0.0320(8) -0.0070(8) 0.0052(7) 0.0046(8)
Cl8 0.0191(8) 0.0388(11) 0.0201(7) 0.0017(7) -0.0020(6) 0.0041(6)
P7 0.0145(8) 0.0135(9) 0.0161(7) -0.0007(6) 0.0030(6) 0.0006(6)
P8 0.0110(7) 0.0176(10) 0.0148(6) -0.0006(6) 0.0018(6) 0.0001(6)
N4 0.016(2) 0.016(3) 0.0103(17) -0.003(2) 0.0042(16) 0.001(2)
C103 0.017(3) 0.019(3) 0.016(3) -0.001(2) 0.005(2) 0.000(2)
C104 0.030(4) 0.021(3) 0.022(3) 0.004(3) 0.001(3) -0.003(2)
C105 0.017(3) 0.033(4) 0.025(3) 0.006(3) -0.005(2) 0.003(3)
C106 0.023(3) 0.036(4) 0.023(3) 0.000(3) -0.003(2) -0.004(3)
C107 0.021(3) 0.038(4) 0.022(3) -0.007(3) 0.005(3) -0.008(3)
C108 0.015(3) 0.024(3) 0.018(3) -0.010(3) 0.008(2) -0.005(2)
C109 0.025(3) 0.018(3) 0.023(3) -0.003(3) 0.002(2) -0.003(2)
C110 0.031(4) 0.016(4) 0.042(4) -0.003(3) 0.015(3) -0.005(3)
C111 0.038(4) 0.035(5) 0.038(4) -0.011(3) 0.007(3) -0.024(3)
C112 0.023(4) 0.052(5) 0.024(3) -0.010(3) 0.004(3) -0.015(3)
C113 0.013(3) 0.020(4) 0.026(3) -0.003(3) -0.004(2) 0.002(3)
C114 0.034(4) 0.019(4) 0.025(3) 0.004(3) 0.000(3) -0.003(3)
C115 0.036(4) 0.020(3) 0.036(4) 0.004(3) -0.008(3) -0.007(3)
C116 0.030(4) 0.013(3) 0.043(4) -0.006(3) -0.012(3) 0.007(3)
C117 0.033(4) 0.029(4) 0.043(4) -0.003(3) 0.006(3) 0.012(3)
C118 0.022(4) 0.030(4) 0.032(4) -0.005(3) 0.010(3) 0.001(3)
C119 0.024(3) 0.015(4) 0.018(2) -0.005(3) 0.012(2) 0.000(2)
C120 0.022(3) 0.020(3) 0.031(3) -0.001(3) 0.010(3) 0.001(3)
C121 0.041(4) 0.025(4) 0.062(5) -0.003(3) 0.038(4) -0.004(3)
C122 0.073(6) 0.036(5) 0.037(4) -0.014(4) 0.035(4) -0.008(3)
C123 0.062(5) 0.040(4) 0.020(3) -0.012(4) 0.019(3) -0.004(3)
C124 0.034(3) 0.027(3) 0.019(2) -0.006(3) 0.009(2) 0.002(3)
C125 0.015(3) 0.017(3) 0.017(3) -0.001(3) 0.000(2) 0.003(2)
C126 0.017(3) 0.027(4) 0.024(3) 0.003(3) 0.002(3) -0.002(3)
C127 0.037(4) 0.027(4) 0.021(3) 0.004(3) -0.005(3) -0.004(3)
C128 0.039(4) 0.038(5) 0.027(3) 0.005(4) 0.015(3) -0.004(3)
C129 0.022(4) 0.029(4) 0.035(4) 0.002(3) 0.011(3) -0.004(3)
C130 0.013(3) 0.028(4) 0.023(3) 0.001(3) 0.000(2) -0.005(3)
C131 0.019(3) 0.022(3) 0.011(3) -0.003(3) 0.004(2) 0.000(2)
C132 0.019(3) 0.027(4) 0.027(3) 0.004(3) 0.004(3) -0.002(3)
C133 0.030(4) 0.018(4) 0.038(4) 0.009(3) 0.005(3) 0.007(3)
C134 0.037(4) 0.023(4) 0.045(4) -0.009(3) 0.013(3) 0.007(3)
C135 0.030(4) 0.030(4) 0.064(5) -0.007(3) 0.024(4) 0.008(3)
C136 0.024(3) 0.029(4) 0.042(4) 0.008(3) 0.014(3) 0.002(3)

loop_
_atom_site_type_symbol
_atom_site_label
_atom_site_fract_x
_atom_site_fract_y
_atom_site_fract_z
_atom_site_U_iso_or_equiv
_atom_site_thermal_displace_type
_atom_site_calc_flag
_atom_site_refinement_flags
_atom_site_occupancy
Pt Pt1 0.260580(10) 0.34624(2) 0.241450(10) 0.01540(10) Uani . . 1.000
Cl Cl1 0.37002(8) 0.38303(10) 0.21276(7) 0.0248(5) Uani . . 1.000
Cl Cl2 0.31780(8) 0.29968(10) 0.34632(7) 0.0267(5) Uani . . 1.000
P P1 0.19337(8) 0.38076(10) 0.14647(7) 0.0154(5) Uani . . 1.000
P P2 0.14822(7) 0.32432(10) 0.24862(6) 0.0163(5) Uani . . 1.000
N N1 0.1150(2) 0.3577(3) 0.17060(17) 0.0148(13) Uani . . 1.000
C C1 0.0384(3) 0.3669(4) 0.1381(2) 0.0209(19) Uani . . 1.000
C C2 0.0178(3) 0.3006(4) 0.0848(3) 0.0298(19) Uani . . 1.000
C C3 -0.0571(3) 0.3178(4) 0.0454(3) 0.038(2) Uani . . 1.000
C C4 -0.0555(3) 0.4009(4) 0.0086(3) 0.039(2) Uani . . 1.000
C C5 -0.0237(3) 0.4721(4) 0.0533(3) 0.0297(19) Uani . . 1.000
C C6 0.0197(3) 0.4571(4) 0.1154(3) 0.0216(19) Uani . . 1.000
C C7 0.0434(3) 0.5242(4) 0.1564(3) 0.0263(19) Uani . . 1.000
C C8 0.0280(3) 0.6068(4) 0.1361(3) 0.036(2) Uani . . 1.000
C C9 -0.0127(3) 0.6222(4) 0.0744(3) 0.041(3) Uani . . 1.000
C C10 -0.0380(3) 0.5553(5) 0.0333(3) 0.036(3) Uani . . 1.000
C C11 0.2044(3) 0.3143(4) 0.0791(2) 0.0205(19) Uani . . 1.000
C C12 0.1863(3) 0.2302(4) 0.0823(3) 0.0259(17) Uani . . 1.000
C C13 0.2005(3) 0.1756(4) 0.0344(3) 0.036(2) Uani . . 1.000
C C14 0.2312(3) 0.2035(4) -0.0167(3) 0.037(3) Uani . . 1.000
C C15 0.2487(3) 0.2854(4) -0.0196(3) 0.037(2) Uani . . 1.000
C C16 0.2370(3) 0.3414(4) 0.0287(2) 0.0293(17) Uani . . 1.000
C C17 0.1930(3) 0.4888(4) 0.1206(3) 0.0180(17) Uani . . 1.000
C C18 0.2195(3) 0.5483(4) 0.1670(3) 0.0252(19) Uani . . 1.000
C C19 0.2121(3) 0.6331(4) 0.1522(3) 0.029(2) Uani . . 1.000
C C20 0.1795(3) 0.6585(4) 0.0896(3) 0.027(2) Uani . . 1.000
C C21 0.1548(3) 0.5983(4) 0.0419(3) 0.026(2) Uani . . 1.000
C C22 0.1602(3) 0.5132(4) 0.0569(3) 0.0203(17) Uani . . 1.000
C C23 0.1208(3) 0.2167(4) 0.2572(2) 0.0199(17) Uani . . 1.000
C C24 0.1727(3) 0.1583(4) 0.2803(3) 0.027(2) Uani . . 1.000
C C25 0.1559(4) 0.0739(4) 0.2843(3) 0.034(2) Uani . . 1.000
C C26 0.0887(4) 0.0477(4) 0.2656(3) 0.038(3) Uani . . 1.000
C C27 0.0345(4) 0.1044(4) 0.2426(3) 0.040(2) Uani . . 1.000
C C28 0.0499(3) 0.1895(4) 0.2391(3) 0.0265(17) Uani . . 1.000
C C29 0.1092(3) 0.3913(4) 0.3029(2) 0.0179(19) Uani . . 1.000
C C30 0.0440(3) 0.3744(4) 0.3209(2) 0.0228(19) Uani . . 1.000
C C31 0.0147(3) 0.4321(4) 0.3567(3) 0.031(2) Uani . . 1.000
C C32 0.0498(3) 0.5060(4) 0.3756(3) 0.034(3) Uani . . 1.000
C C33 0.1161(3) 0.5240(4) 0.3588(3) 0.034(2) Uani . . 1.000
C C34 0.1458(3) 0.4652(4) 0.3235(3) 0.0291(19) Uani . . 1.000
Pt Pt2 0.265260(10) 0.34810(2) 0.729770(10) 0.01450(10) Uani . . 1.000
Cl Cl3 0.37268(7) 0.39334(11) 0.70052(7) 0.0280(5) Uani . . 1.000
Cl Cl4 0.32601(7) 0.31012(10) 0.83520(6) 0.0261(5) Uani . . 1.000
P P3 0.19101(7) 0.37631(9) 0.63637(6) 0.0142(4) Uani . . 1.000
P P4 0.15723(7) 0.31422(9) 0.74210(6) 0.0138(4) Uani . . 1.000
N N2 0.11664(19) 0.3487(3) 0.66608(15) 0.0143(13) Uani . . 1.000
C C35 0.0382(2) 0.3453(4) 0.63799(19) 0.0168(14) Uani . . 1.000
C C36 0.0183(3) 0.2606(4) 0.6036(3) 0.023(2) Uani . . 1.000
C C37 -0.0552(3) 0.2649(4) 0.5594(3) 0.034(2) Uani . . 1.000
C C38 -0.0547(3) 0.3312(4) 0.5059(2) 0.0315(19) Uani . . 1.000
C C39 -0.0301(3) 0.4144(4) 0.5343(3) 0.0217(19) Uani . . 1.000
C C40 0.0113(3) 0.4216(4) 0.5973(3) 0.0175(19) Uani . . 1.000
C C41 0.0263(3) 0.5009(4) 0.6254(3) 0.0251(19) Uani . . 1.000
C C42 0.0033(3) 0.5734(3) 0.5911(3) 0.032(2) Uani . . 1.000
C C43 -0.0361(3) 0.5661(4) 0.5272(3) 0.031(2) Uani . . 1.000
C C44 -0.0524(3) 0.4884(4) 0.5003(3) 0.0288(19) Uani . . 1.000
C C45 0.1974(3) 0.3111(3) 0.5662(2) 0.0140(16) Uani . . 1.000
C C46 0.2520(3) 0.2544(4) 0.5723(3) 0.0234(19) Uani . . 1.000
C C47 0.2571(3) 0.2001(4) 0.5215(3) 0.031(2) Uani . . 1.000
C C48 0.2086(4) 0.2009(4) 0.4654(3) 0.034(3) Uani . . 1.000
C C49 0.1522(3) 0.2590(4) 0.4576(3) 0.033(2) Uani . . 1.000
C C50 0.1469(3) 0.3137(4) 0.5081(2) 0.0232(17) Uani . . 1.000
C C51 0.1867(3) 0.4851(4) 0.6121(2) 0.0161(17) Uani . . 1.000
C C52 0.1910(3) 0.5433(4) 0.6624(3) 0.0237(19) Uani . . 1.000
C C53 0.1847(3) 0.6289(4) 0.6479(3) 0.0260(19) Uani . . 1.000
C C54 0.1772(3) 0.6561(4) 0.5839(3) 0.026(2) Uani . . 1.000
C C55 0.1760(3) 0.5980(4) 0.5349(3) 0.0238(17) Uani . . 1.000
C C56 0.1805(3) 0.5130(4) 0.5478(2) 0.0187(17) Uani . . 1.000
C C57 0.1407(3) 0.2038(3) 0.7491(2) 0.0158(17) Uani . . 1.000
C C58 0.1471(3) 0.1535(3) 0.6963(3) 0.0226(17) Uani . . 1.000
C C59 0.1387(3) 0.0657(4) 0.6997(3) 0.0300(19) Uani . . 1.000
C C60 0.1257(3) 0.0311(4) 0.7571(3) 0.0265(19) Uani . . 1.000
C C61 0.1219(3) 0.0794(4) 0.8096(3) 0.028(2) Uani . . 1.000
C C62 0.1296(3) 0.1677(4) 0.8066(3) 0.026(2) Uani . . 1.000
C C63 0.1176(3) 0.3695(3) 0.8010(2) 0.0142(16) Uani . . 1.000
C C64 0.0485(2) 0.3507(4) 0.8108(2) 0.0197(14) Uani . . 1.000
C C65 0.0164(3) 0.4002(4) 0.8511(2) 0.0249(19) Uani . . 1.000
C C66 0.0516(3) 0.4681(4) 0.8821(3) 0.030(2) Uani . . 1.000
C C67 0.1200(3) 0.4878(4) 0.8732(3) 0.028(2) Uani . . 1.000
C C68 0.1525(3) 0.4379(4) 0.8330(2) 0.0221(19) Uani . . 1.000
Pt Pt3 0.760900(10) 0.331690(10) 0.246290(10) 0.01350(10) Uani . . 1.000
Cl Cl5 0.86932(8) 0.28920(10) 0.21723(7) 0.0261(5) Uani . . 1.000
Cl Cl6 0.81955(7) 0.36542(9) 0.35365(6) 0.0214(4) Uani . . 1.000
P P5 0.69155(7) 0.30738(9) 0.15036(6) 0.0143(5) Uani . . 1.000
P P6 0.65016(7) 0.36232(10) 0.25495(6) 0.0135(5) Uani . . 1.000
N N3 0.61680(19) 0.3459(3) 0.17361(15) 0.0141(13) Uani . . 1.000
C C69 0.5426(3) 0.3588(4) 0.1363(2) 0.0175(18) Uani . . 1.000
C C70 0.5098(3) 0.2752(4) 0.1104(3) 0.027(2) Uani . . 1.000
C C71 0.4369(3) 0.2903(4) 0.0653(3) 0.034(2) Uani . . 1.000
C C72 0.4501(3) 0.3378(6) 0.0045(2) 0.046(3) Uani . . 1.000
C C73 0.4963(3) 0.4125(4) 0.0209(3) 0.035(2) Uani . . 1.000
C C74 0.5391(3) 0.4263(4) 0.0824(3) 0.0256(19) Uani . . 1.000
C C75 0.5783(3) 0.4989(4) 0.0954(3) 0.030(2) Uani . . 1.000
C C76 0.5782(4) 0.5590(4) 0.0473(4) 0.044(3) Uani . . 1.000
C C77 0.5372(4) 0.5463(6) -0.0141(4) 0.059(3) Uani . . 1.000
C C78 0.4972(4) 0.4764(5) -0.0265(3) 0.050(3) Uani . . 1.000
C C79 0.6818(3) 0.1976(4) 0.1281(2) 0.0167(17) Uani . . 1.000
C C80 0.6575(3) 0.1421(4) 0.1713(3) 0.0217(19) Uani . . 1.000
C C81 0.6549(3) 0.0564(4) 0.1594(3) 0.029(2) Uani . . 1.000
C C82 0.6772(3) 0.0267(4) 0.1045(3) 0.030(2) Uani . . 1.000
C C83 0.7011(3) 0.0796(4) 0.0615(3) 0.029(2) Uani . . 1.000
C C84 0.7047(3) 0.1661(4) 0.0736(3) 0.0213(17) Uani . . 1.000
C C85 0.7078(3) 0.3636(4) 0.0804(2) 0.0167(18) Uani . . 1.000
C C86 0.7626(3) 0.4220(4) 0.0886(3) 0.0228(19) Uani . . 1.000
C C87 0.7725(3) 0.4724(4) 0.0365(3) 0.031(2) Uani . . 1.000
C C88 0.7262(3) 0.4645(4) -0.0239(3) 0.029(2) Uani . . 1.000
C C89 0.6717(3) 0.4071(4) -0.0325(3) 0.026(2) Uani . . 1.000
C C90 0.6623(3) 0.3555(4) 0.0187(2) 0.0203(16) Uani . . 1.000
C C91 0.6082(3) 0.2915(4) 0.3036(2) 0.0157(17) Uani . . 1.000
C C92 0.5344(3) 0.2859(4) 0.3011(3) 0.0249(19) Uani . . 1.000
C C93 0.5082(3) 0.2285(4) 0.3400(3) 0.034(3) Uani . . 1.000
C C94 0.5525(3) 0.1759(4) 0.3816(3) 0.034(2) Uani . . 1.000
C C95 0.6257(3) 0.1817(4) 0.3849(3) 0.038(3) Uani . . 1.000
C C96 0.6539(3) 0.2385(4) 0.3471(3) 0.0255(19) Uani . . 1.000
C C97 0.6301(3) 0.4692(3) 0.2751(2) 0.0165(17) Uani . . 1.000
C C98 0.6773(3) 0.5301(4) 0.2637(3) 0.033(2) Uani . . 1.000
C C99 0.6652(3) 0.6144(4) 0.2758(3) 0.041(3) Uani . . 1.000
C C100 0.6063(3) 0.6368(4) 0.3007(3) 0.029(2) Uani . . 1.000
C C101 0.5601(4) 0.5761(4) 0.3134(3) 0.039(3) Uani . . 1.000
C C102 0.5715(3) 0.4916(4) 0.3006(3) 0.031(2) Uani . . 1.000
Pt Pt4 0.238420(10) 0.83716(2) 0.249900(10) 0.01570(10) Uani . . 1.000
Cl Cl7 0.12980(8) 0.79129(11) 0.27604(7) 0.0307(5) Uani . . 1.000
Cl Cl8 0.17972(7) 0.87803(10) 0.14418(6) 0.0268(5) Uani . . 1.000
P P7 0.30760(7) 0.80968(9) 0.34595(6) 0.0147(5) Uani . . 1.000
P P8 0.34942(7) 0.87032(10) 0.24329(6) 0.0146(5) Uani . . 1.000
N N4 0.38138(19) 0.8523(3) 0.32450(16) 0.0139(13) Uani . . 1.000
C C103 0.4538(3) 0.8723(3) 0.3645(2) 0.0171(17) Uani . . 1.000
C C104 0.4902(3) 0.7933(4) 0.3965(3) 0.0249(19) Uani . . 1.000
C C105 0.5585(3) 0.8176(4) 0.4442(2) 0.0262(19) Uani . . 1.000
C C106 0.5406(3) 0.8676(4) 0.4999(2) 0.0284(19) Uani . . 1.000
C C107 0.4922(3) 0.9405(4) 0.4772(3) 0.0269(19) Uani . . 1.000
C C108 0.4498(3) 0.9431(4) 0.4140(2) 0.0184(17) Uani . . 1.000
C C109 0.4056(3) 1.0126(3) 0.3952(3) 0.0224(17) Uani . . 1.000
C C110 0.4020(3) 1.0783(3) 0.4392(3) 0.029(2) Uani . . 1.000
C C111 0.4432(3) 1.0750(4) 0.5014(3) 0.037(3) Uani . . 1.000
C C112 0.4876(3) 1.0075(4) 0.5197(3) 0.033(2) Uani . . 1.000
C C113 0.3226(3) 0.7002(4) 0.3646(3) 0.0207(19) Uani . . 1.000
C C114 0.3501(3) 0.6505(4) 0.3201(3) 0.027(2) Uani . . 1.000
C C115 0.3553(3) 0.5645(4) 0.3281(3) 0.033(2) Uani . . 1.000
C C116 0.3332(3) 0.5270(4) 0.3806(3) 0.031(2) Uani . . 1.000
C C117 0.3062(3) 0.5735(4) 0.4247(3) 0.035(2) Uani . . 1.000
C C118 0.3007(3) 0.6615(4) 0.4172(3) 0.027(2) Uani . . 1.000
C C119 0.2882(3) 0.8617(4) 0.4177(2) 0.0179(18) Uani . . 1.000
C C120 0.2306(3) 0.9152(4) 0.4101(3) 0.0237(17) Uani . . 1.000
C C121 0.2190(4) 0.9629(4) 0.4635(3) 0.039(3) Uani . . 1.000
C C122 0.2633(4) 0.9562(5) 0.5232(3) 0.045(3) Uani . . 1.000
C C123 0.3208(4) 0.9001(4) 0.5314(3) 0.039(2) Uani . . 1.000
C C124 0.3331(3) 0.8530(4) 0.4789(2) 0.0262(16) Uani . . 1.000
C C125 0.3932(3) 0.8001(4) 0.1951(2) 0.0168(17) Uani . . 1.000
C C126 0.3491(3) 0.7554(4) 0.1455(3) 0.0229(19) Uani . . 1.000
C C127 0.3774(3) 0.6969(4) 0.1084(3) 0.030(2) Uani . . 1.000
C C128 0.4504(3) 0.6835(4) 0.1201(3) 0.034(2) Uani . . 1.000
C C129 0.4948(3) 0.7299(4) 0.1674(3) 0.028(2) Uani . . 1.000
C C130 0.4668(3) 0.7870(4) 0.2058(3) 0.0218(19) Uani . . 1.000
C C131 0.3692(3) 0.9767(4) 0.2221(2) 0.0172(17) Uani . . 1.000
C C132 0.3151(3) 1.0359(4) 0.2142(3) 0.0244(19) Uani . . 1.000
C C133 0.3292(3) 1.1194(4) 0.2022(3) 0.029(2) Uani . . 1.000
C C134 0.3968(3) 1.1442(4) 0.1985(3) 0.034(2) Uani . . 1.000
C C135 0.4506(4) 1.0855(4) 0.2048(3) 0.039(3) Uani . . 1.000
C C136 0.4377(3) 1.0013(4) 0.2163(3) 0.031(2) Uani . . 1.000
H H1 0.00980 0.35430 0.17240 0.0250 Uiso calc R 1.000
H H2A 0.01910 0.24420 0.10510 0.0360 Uiso calc R 1.000
H H2B 0.05250 0.30130 0.05520 0.0360 Uiso calc R 1.000
H H3A -0.09160 0.32140 0.07510 0.0450 Uiso calc R 1.000
H H3B -0.07210 0.27160 0.01390 0.0450 Uiso calc R 1.000
H H4A -0.02730 0.39340 -0.02610 0.0460 Uiso calc R 1.000
H H4B -0.10480 0.41610 -0.01290 0.0460 Uiso calc R 1.000
H H7 0.07050 0.51380 0.19910 0.0310 Uiso calc R 1.000
H H8 0.04530 0.65230 0.16430 0.0420 Uiso calc R 1.000
H H9 -0.02340 0.67830 0.06020 0.0500 Uiso calc R 1.000
H H10 -0.06550 0.56640 -0.00900 0.0430 Uiso calc R 1.000
H H12 0.16460 0.21020 0.11670 0.0310 Uiso calc R 1.000
H H13 0.18890 0.11780 0.03670 0.0430 Uiso calc R 1.000
H H14 0.23990 0.16550 -0.04940 0.0440 Uiso calc R 1.000
H H15 0.26920 0.30510 -0.05490 0.0440 Uiso calc R 1.000
H H16 0.25140 0.39830 0.02710 0.0350 Uiso calc R 1.000
H H18 0.24300 0.53110 0.20950 0.0300 Uiso calc R 1.000
H H19 0.22930 0.67390 0.18480 0.0350 Uiso calc R 1.000
H H20 0.17420 0.71660 0.07930 0.0320 Uiso calc R 1.000
H H21 0.13400 0.61560 -0.00140 0.0310 Uiso calc R 1.000
H H22 0.14200 0.47230 0.02480 0.0250 Uiso calc R 1.000
H H24 0.22080 0.17600 0.29370 0.0320 Uiso calc R 1.000
H H25 0.19250 0.03450 0.30050 0.0410 Uiso calc R 1.000
H H26 0.07780 -0.01030 0.26820 0.0450 Uiso calc R 1.000
H H27 -0.01320 0.08510 0.22910 0.0480 Uiso calc R 1.000
H H28 0.01280 0.22890 0.22460 0.0320 Uiso calc R 1.000
H H30 0.01990 0.32300 0.30830 0.0270 Uiso calc R 1.000
H H31 -0.02990 0.42090 0.36860 0.0370 Uiso calc R 1.000
H H32 0.02890 0.54570 0.40040 0.0400 Uiso calc R 1.000
H H33 0.13980 0.57550 0.37150 0.0410 Uiso calc R 1.000
H H34 0.19140 0.47510 0.31320 0.0350 Uiso calc R 1.000
H H35 0.01380 0.34630 0.67640 0.0200 Uiso calc R 1.000
H H36A 0.05430 0.24570 0.57720 0.0270 Uiso calc R 1.000
H H36B 0.01850 0.21610 0.63690 0.0270 Uiso calc R 1.000
H H37A -0.09140 0.27980 0.58560 0.0400 Uiso calc R 1.000
H H37B -0.06780 0.20930 0.53900 0.0400 Uiso calc R 1.000
H H38A -0.02280 0.31230 0.47660 0.0380 Uiso calc R 1.000
H H38B -0.10340 0.33690 0.47930 0.0380 Uiso calc R 1.000
H H41 0.05280 0.50500 0.66900 0.0300 Uiso calc R 1.000
H H42 0.01400 0.62710 0.61050 0.0380 Uiso calc R 1.000
H H43 -0.05150 0.61520 0.50240 0.0380 Uiso calc R 1.000
H H44 -0.07990 0.48470 0.45710 0.0340 Uiso calc R 1.000
H H46 0.28680 0.25220 0.61170 0.0280 Uiso calc R 1.000
H H47 0.29570 0.16150 0.52650 0.0370 Uiso calc R 1.000
H H48 0.21240 0.16250 0.43120 0.0400 Uiso calc R 1.000
H H49 0.11790 0.26080 0.41780 0.0390 Uiso calc R 1.000
H H50 0.10880 0.35290 0.50320 0.0280 Uiso calc R 1.000
H H52 0.19810 0.52480 0.70670 0.0280 Uiso calc R 1.000
H H53 0.18570 0.66860 0.68220 0.0320 Uiso calc R 1.000
H H54 0.17280 0.71430 0.57390 0.0310 Uiso calc R 1.000
H H55 0.17200 0.61690 0.49100 0.0290 Uiso calc R 1.000
H H56 0.17940 0.47380 0.51320 0.0230 Uiso calc R 1.000
H H58 0.15730 0.17820 0.65760 0.0270 Uiso calc R 1.000
H H59 0.14200 0.03100 0.66330 0.0360 Uiso calc R 1.000
H H60 0.11910 -0.02790 0.75960 0.0320 Uiso calc R 1.000
H H61 0.11420 0.05390 0.84890 0.0340 Uiso calc R 1.000
H H62 0.12710 0.20170 0.84360 0.0310 Uiso calc R 1.000
H H64 0.02380 0.30350 0.78950 0.0240 Uiso calc R 1.000
H H65 -0.03030 0.38720 0.85730 0.0300 Uiso calc R 1.000
H H66 0.02930 0.50190 0.90990 0.0350 Uiso calc R 1.000
H H67 0.14430 0.53520 0.89460 0.0340 Uiso calc R 1.000
H H68 0.19940 0.45110 0.82730 0.0270 Uiso calc R 1.000
H H69 0.51380 0.38020 0.16820 0.0210 Uiso calc R 1.000
H H70A 0.50370 0.23890 0.14750 0.0320 Uiso calc R 1.000
H H70B 0.54200 0.24610 0.08570 0.0320 Uiso calc R 1.000
H H71A 0.41310 0.23600 0.05220 0.0410 Uiso calc R 1.000
H H71B 0.40590 0.32380 0.08840 0.0410 Uiso calc R 1.000
H H72A 0.47260 0.29910 -0.02270 0.0550 Uiso calc R 1.000
H H72B 0.40360 0.35580 -0.02180 0.0550 Uiso calc R 1.000
H H75 0.60580 0.50800 0.13810 0.0360 Uiso calc R 1.000
H H76 0.60620 0.60840 0.05660 0.0530 Uiso calc R 1.000
H H77 0.53710 0.58680 -0.04770 0.0710 Uiso calc R 1.000
H H78 0.46830 0.46950 -0.06880 0.0600 Uiso calc R 1.000
H H80 0.64270 0.16350 0.20920 0.0260 Uiso calc R 1.000
H H81 0.63810 0.01890 0.18850 0.0350 Uiso calc R 1.000
H H82 0.67590 -0.03200 0.09620 0.0360 Uiso calc R 1.000
H H83 0.71520 0.05760 0.02360 0.0350 Uiso calc R 1.000
H H84 0.72260 0.20290 0.04470 0.0260 Uiso calc R 1.000
H H86 0.79350 0.42770 0.13000 0.0270 Uiso calc R 1.000
H H87 0.81050 0.51180 0.04190 0.0370 Uiso calc R 1.000
H H88 0.73240 0.49930 -0.05940 0.0350 Uiso calc R 1.000
H H89 0.64020 0.40270 -0.07380 0.0310 Uiso calc R 1.000
H H90 0.62520 0.31470 0.01220 0.0240 Uiso calc R 1.000
H H92 0.50260 0.32160 0.27260 0.0300 Uiso calc R 1.000
H H93 0.45820 0.22530 0.33800 0.0410 Uiso calc R 1.000
H H94 0.53350 0.13620 0.40760 0.0410 Uiso calc R 1.000
H H95 0.65690 0.14580 0.41380 0.0460 Uiso calc R 1.000
H H96 0.70410 0.24210 0.35030 0.0310 Uiso calc R 1.000
H H98 0.71850 0.51450 0.24730 0.0400 Uiso calc R 1.000
H H99 0.69740 0.65620 0.26690 0.0490 Uiso calc R 1.000
H H100 0.59770 0.69420 0.30900 0.0350 Uiso calc R 1.000
H H101 0.51970 0.59160 0.33110 0.0470 Uiso calc R 1.000
H H102 0.53910 0.44990 0.30940 0.0370 Uiso calc R 1.000
H H10A 0.50180 0.75530 0.36240 0.0300 Uiso calc R 1.000
H H10B 0.45770 0.76330 0.42030 0.0300 Uiso calc R 1.000
H H10C 0.58500 0.76630 0.46130 0.0320 Uiso calc R 1.000
H H10D 0.58940 0.85130 0.42100 0.0320 Uiso calc R 1.000
H H10E 0.51720 0.83030 0.52750 0.0340 Uiso calc R 1.000
H H10F 0.58530 0.88890 0.52740 0.0340 Uiso calc R 1.000
H H103 0.48360 0.89360 0.33350 0.0210 Uiso calc R 1.000
H H109 0.37780 1.01520 0.35210 0.0270 Uiso calc R 1.000
H H110 0.37130 1.12480 0.42620 0.0340 Uiso calc R 1.000
H H111 0.44080 1.11920 0.53160 0.0450 Uiso calc R 1.000
H H112 0.51610 1.00640 0.56260 0.0400 Uiso calc R 1.000
H H114 0.36550 0.67620 0.28400 0.0320 Uiso calc R 1.000
H H115 0.37390 0.53120 0.29750 0.0390 Uiso calc R 1.000
H H116 0.33700 0.46780 0.38590 0.0380 Uiso calc R 1.000
H H117 0.29120 0.54690 0.46050 0.0420 Uiso calc R 1.000
H H118 0.28190 0.69420 0.44800 0.0330 Uiso calc R 1.000
H H120 0.19900 0.91970 0.36890 0.0290 Uiso calc R 1.000
H H121 0.17970 1.00050 0.45820 0.0470 Uiso calc R 1.000
H H122 0.25520 0.98930 0.55900 0.0540 Uiso calc R 1.000
H H123 0.35140 0.89440 0.57300 0.0470 Uiso calc R 1.000
H H124 0.37190 0.81470 0.48450 0.0320 Uiso calc R 1.000
H H126 0.29910 0.76520 0.13700 0.0280 Uiso calc R 1.000
H H127 0.34690 0.66600 0.07520 0.0360 Uiso calc R 1.000
H H128 0.47000 0.64240 0.09570 0.0400 Uiso calc R 1.000
H H129 0.54500 0.72260 0.17360 0.0330 Uiso calc R 1.000
H H130 0.49760 0.81710 0.23930 0.0260 Uiso calc R 1.000
H H132 0.26810 1.01930 0.21700 0.0290 Uiso calc R 1.000
H H133 0.29160 1.15940 0.19650 0.0350 Uiso calc R 1.000
H H134 0.40660 1.20170 0.19170 0.0410 Uiso calc R 1.000
H H135 0.49730 1.10270 0.20130 0.0470 Uiso calc R 1.000
H H136 0.47500 0.96110 0.22010 0.0360 Uiso calc R 1.000

loop_
_atom_type_symbol
_atom_type_description
_atom_type_scat_dispersion_real
_atom_type_scat_dispersion_imag
_atom_type_scat_source
Pt Pt -1.7033 8.3905 'International Tables Vol C Tables 4.2.6.8 and 6.1.1.4'
P P 0.1023 0.0942 'International Tables Vol C Tables 4.2.6.8 and 6.1.1.4'
N N 0.0061 0.0033 'International Tables Vol C Tables 4.2.6.8 and 6.1.1.4'
Cl Cl 0.1484 0.1585 'International Tables Vol C Tables 4.2.6.8 and 6.1.1.4'
H H 0.0000 0.0000 'International Tables Vol C Tables 4.2.6.8 and 6.1.1.4'
C C 0.0033 0.0016 'International Tables Vol C Tables 4.2.6.8 and 6.1.1.4'

loop_
_geom_angle_atom_site_label_1
_geom_angle_atom_site_label_2
_geom_angle_atom_site_label_3
_geom_angle
_geom_angle_publ_flag
Cl1 Pt1 Cl2 92.22(5) yes
Cl1 Pt1 P1 95.80(5) no
Cl1 Pt1 P2 168.00(5) no
Cl2 Pt1 P1 171.79(6) no
Cl2 Pt1 P2 99.71(5) no
P1 Pt1 P2 72.33(5) yes
P3 Pt2 P4 72.37(5) yes
Cl3 Pt2 P4 171.03(5) no
Cl3 Pt2 Cl4 91.34(5) yes
Cl3 Pt2 P3 98.72(5) no
Cl4 Pt2 P3 169.94(5) no
Cl4 Pt2 P4 97.57(5) no
P5 Pt3 P6 72.38(5) yes
Cl5 Pt3 P5 96.88(5) no
Cl5 Pt3 P6 169.18(5) no
Cl5 Pt3 Cl6 91.69(5) yes
Cl6 Pt3 P6 99.07(5) no
Cl6 Pt3 P5 171.42(5) no
Cl8 Pt4 P8 99.38(5) no
P7 Pt4 P8 72.14(5) yes
Cl7 Pt4 Cl8 91.21(5) yes
Cl7 Pt4 P7 97.32(5) no
Cl7 Pt4 P8 169.36(5) no
Cl8 Pt4 P7 171.26(5) no
C11 P1 C17 108.8(3) no
N1 P1 C17 109.9(3) no
Pt1 P1 C11 114.52(19) no
Pt1 P1 N1 94.20(14) no
N1 P1 C11 110.2(2) no
Pt1 P1 C17 118.2(2) no
Pt1 P2 C29 118.2(2) no
Pt1 P2 N1 94.14(14) no
C23 P2 C29 109.4(3) no
N1 P2 C29 106.7(2) no
Pt1 P2 C23 117.4(2) no
N1 P2 C23 109.1(2) no
Pt2 P3 C45 117.23(17) no
N2 P3 C45 109.5(2) no
Pt2 P3 N2 93.75(12) no
N2 P3 C51 110.6(2) no
C45 P3 C51 109.3(2) no
Pt2 P3 C51 115.27(16) no
Pt2 P4 N2 94.58(14) no
Pt2 P4 C57 115.7(2) no
C57 P4 C63 108.7(2) no
Pt2 P4 C63 119.44(19) no
N2 P4 C57 109.5(2) no
N2 P4 C63 107.4(2) no
Pt3 P5 C79 114.54(16) no
Pt3 P5 C85 118.73(19) no
Pt3 P5 N3 93.92(12) no
N3 P5 C85 109.8(2) no
N3 P5 C79 111.7(2) no
C79 P5 C85 107.5(2) no
Pt3 P6 N3 93.62(14) no
C91 P6 C97 108.6(3) no
Pt3 P6 C97 118.4(2) no
N3 P6 C97 108.6(2) no
Pt3 P6 C91 116.4(2) no
N3 P6 C91 109.9(2) no
N4 P7 C113 109.8(3) no
Pt4 P7 C119 118.21(19) no
C113 P7 C119 108.4(3) no
Pt4 P7 C113 115.4(2) no
Pt4 P7 N4 93.64(13) no
N4 P7 C119 110.4(2) no
C125 P8 C131 107.6(3) no
Pt4 P8 C125 116.0(2) no
Pt4 P8 N4 93.45(14) no
N4 P8 C125 109.3(2) no
Pt4 P8 C131 119.1(2) no
N4 P8 C131 110.4(2) no
P1 N1 C1 133.0(3) no
P2 N1 C1 127.6(3) no
P1 N1 P2 99.3(2) no
P4 N2 C35 125.9(3) no
P3 N2 C35 134.8(3) no
P3 N2 P4 99.09(19) no
P6 N3 C69 128.9(3) no
P5 N3 P6 99.49(19) no
P5 N3 C69 131.6(3) no
P8 N4 C103 128.8(3) no
P7 N4 P8 99.9(2) no
P7 N4 C103 131.3(3) no
N1 C1 C2 110.6(5) no
C2 C1 C6 114.4(4) no
N1 C1 C6 112.3(5) no
C1 C2 C3 110.3(5) no
C2 C3 C4 108.4(5) no
C3 C4 C5 112.6(5) no
C4 C5 C6 121.9(6) no
C4 C5 C10 119.6(5) no
C6 C5 C10 118.5(6) no
C1 C6 C5 120.0(5) no
C5 C6 C7 119.7(6) no
C1 C6 C7 120.3(5) no
C6 C7 C8 121.0(6) no
C7 C8 C9 119.6(6) no
C8 C9 C10 119.9(6) no
C5 C10 C9 121.1(6) no
C12 C11 C16 119.3(5) no
P1 C11 C16 122.9(5) no
P1 C11 C12 117.5(4) no
C11 C12 C13 118.9(5) no
C12 C13 C14 121.5(6) no
C13 C14 C15 119.3(6) no
C14 C15 C16 120.6(6) no
C11 C16 C15 120.3(6) no
P1 C17 C18 117.9(5) no
C18 C17 C22 120.4(6) no
P1 C17 C22 121.4(5) no
C17 C18 C19 120.5(6) no
C18 C19 C20 120.0(6) no
C19 C20 C21 119.7(6) no
C20 C21 C22 120.7(6) no
C17 C22 C21 118.8(6) no
P2 C23 C28 123.3(5) no
C24 C23 C28 118.6(6) no
P2 C23 C24 118.1(4) no
C23 C24 C25 121.1(6) no
C24 C25 C26 120.4(6) no
C25 C26 C27 120.6(6) no
C26 C27 C28 120.0(7) no
C23 C28 C27 119.3(6) no
C30 C29 C34 120.1(5) no
P2 C29 C30 123.4(5) no
P2 C29 C34 116.4(4) no
C29 C30 C31 119.9(6) no
C30 C31 C32 120.1(6) no
C31 C32 C33 121.1(6) no
C32 C33 C34 118.6(6) no
C29 C34 C33 120.2(5) no
N1 C1 H1 106.00 no
C2 C1 H1 106.00 no
C6 C1 H1 106.00 no
H2A C2 H2B 108.00 no
C1 C2 H2A 110.00 no
C1 C2 H2B 110.00 no
C3 C2 H2B 110.00 no
C3 C2 H2A 110.00 no
C2 C3 H3A 110.00 no
C4 C3 H3A 110.00 no
C4 C3 H3B 110.00 no
C2 C3 H3B 110.00 no
H3A C3 H3B 108.00 no
C5 C4 H4B 109.00 no
C3 C4 H4A 109.00 no
C3 C4 H4B 109.00 no
C5 C4 H4A 109.00 no
H4A C4 H4B 108.00 no
C8 C7 H7 119.00 no
C6 C7 H7 120.00 no
C9 C8 H8 120.00 no
C7 C8 H8 120.00 no
C8 C9 H9 120.00 no
C10 C9 H9 120.00 no
C5 C10 H10 120.00 no
C9 C10 H10 119.00 no
C13 C12 H12 120.00 no
C11 C12 H12 121.00 no
C12 C13 H13 119.00 no
C14 C13 H13 119.00 no
C15 C14 H14 120.00 no
C13 C14 H14 120.00 no
C16 C15 H15 120.00 no
C14 C15 H15 120.00 no
C11 C16 H16 120.00 no
C15 C16 H16 120.00 no
C19 C18 H18 120.00 no
C17 C18 H18 120.00 no
C20 C19 H19 120.00 no
C18 C19 H19 120.00 no
C21 C20 H20 120.00 no
C19 C20 H20 120.00 no
C20 C21 H21 120.00 no
C22 C21 H21 120.00 no
C17 C22 H22 121.00 no
C21 C22 H22 121.00 no
C25 C24 H24 119.00 no
C23 C24 H24 119.00 no
C24 C25 H25 120.00 no
C26 C25 H25 120.00 no
C27 C26 H26 120.00 no
C25 C26 H26 120.00 no
C26 C27 H27 120.00 no
C28 C27 H27 120.00 no
C27 C28 H28 120.00 no
C23 C28 H28 120.00 no
C31 C30 H30 120.00 no
C29 C30 H30 120.00 no
C32 C31 H31 120.00 no
C30 C31 H31 120.00 no
C31 C32 H32 119.00 no
C33 C32 H32 120.00 no
C34 C33 H33 121.00 no
C32 C33 H33 121.00 no
C29 C34 H34 120.00 no
C33 C34 H34 120.00 no
C36 C35 C40 114.7(4) no
N2 C35 C36 110.5(4) no
N2 C35 C40 113.2(4) no
C35 C36 C37 110.9(5) no
C36 C37 C38 109.5(5) no
C37 C38 C39 111.7(4) no
C38 C39 C40 121.5(5) no
C40 C39 C44 117.8(6) no
C38 C39 C44 120.5(5) no
C39 C40 C41 119.9(6) no
C35 C40 C39 121.9(5) no
C35 C40 C41 118.2(5) no
C40 C41 C42 121.3(6) no
C41 C42 C43 118.6(5) no
C42 C43 C44 120.1(6) no
C39 C44 C43 122.2(6) no
P3 C45 C46 118.2(4) no
P3 C45 C50 122.5(4) no
C46 C45 C50 119.2(5) no
C45 C46 C47 120.5(5) no
C46 C47 C48 121.3(6) no
C47 C48 C49 119.4(6) no
C48 C49 C50 119.7(5) no
C45 C50 C49 120.0(5) no
P3 C51 C56 124.5(4) no
P3 C51 C52 115.9(4) no
C52 C51 C56 119.6(6) no
C51 C52 C53 119.9(6) no
C52 C53 C54 120.2(6) no
C53 C54 C55 119.2(6) no
C54 C55 C56 121.7(5) no
C51 C56 C55 119.4(5) no
P4 C57 C62 122.5(4) no
P4 C57 C58 117.2(4) no
C58 C57 C62 120.0(5) no
C57 C58 C59 120.3(5) no
C58 C59 C60 118.7(6) no
C59 C60 C61 121.4(6) no
C60 C61 C62 120.5(6) no
C57 C62 C61 119.1(5) no
P4 C63 C64 121.9(4) no
C64 C63 C68 118.5(5) no
P4 C63 C68 119.3(4) no
C63 C64 C65 120.5(5) no
C64 C65 C66 120.2(5) no
C65 C66 C67 120.3(6) no
C66 C67 C68 119.7(6) no
C63 C68 C67 120.9(5) no
C40 C35 H35 106.00 no
C36 C35 H35 106.00 no
N2 C35 H35 106.00 no
C35 C36 H36B 110.00 no
C35 C36 H36A 109.00 no
H36A C36 H36B 108.00 no
C37 C36 H36A 110.00 no
C37 C36 H36B 109.00 no
C38 C37 H37A 110.00 no
C36 C37 H37A 110.00 no
C36 C37 H37B 110.00 no
C38 C37 H37B 110.00 no
H37A C37 H37B 108.00 no
C37 C38 H38B 109.00 no
C39 C38 H38A 109.00 no
C39 C38 H38B 109.00 no
H38A C38 H38B 108.00 no
C37 C38 H38A 109.00 no
C40 C41 H41 119.00 no
C42 C41 H41 119.00 no
C43 C42 H42 121.00 no
C41 C42 H42 121.00 no
C44 C43 H43 120.00 no
C42 C43 H43 120.00 no
C43 C44 H44 119.00 no
C39 C44 H44 119.00 no
C45 C46 H46 120.00 no
C47 C46 H46 120.00 no
C46 C47 H47 119.00 no
C48 C47 H47 119.00 no
C47 C48 H48 120.00 no
C49 C48 H48 120.00 no
C48 C49 H49 120.00 no
C50 C49 H49 120.00 no
C45 C50 H50 120.00 no
C49 C50 H50 120.00 no
C51 C52 H52 120.00 no
C53 C52 H52 120.00 no
C54 C53 H53 120.00 no
C52 C53 H53 120.00 no
C53 C54 H54 120.00 no
C55 C54 H54 120.00 no
C56 C55 H55 119.00 no
C54 C55 H55 119.00 no
C55 C56 H56 120.00 no
C51 C56 H56 120.00 no
C57 C58 H58 120.00 no
C59 C58 H58 120.00 no
C58 C59 H59 121.00 no
C60 C59 H59 121.00 no
C61 C60 H60 119.00 no
C59 C60 H60 119.00 no
C62 C61 H61 120.00 no
C60 C61 H61 120.00 no
C61 C62 H62 121.00 no
C57 C62 H62 120.00 no
C65 C64 H64 120.00 no
C63 C64 H64 120.00 no
C64 C65 H65 120.00 no
C66 C65 H65 120.00 no
C65 C66 H66 120.00 no
C67 C66 H66 120.00 no
C66 C67 H67 120.00 no
C68 C67 H67 120.00 no
C67 C68 H68 120.00 no
C63 C68 H68 120.00 no
N3 C69 C70 110.3(5) no
N3 C69 C74 112.1(5) no
C70 C69 C74 113.2(4) no
C69 C70 C71 109.9(5) no
C70 C71 C72 107.7(5) no
C71 C72 C73 113.1(4) no
C72 C73 C78 120.2(5) no
C72 C73 C74 123.7(5) no
C74 C73 C78 116.1(6) no
C73 C74 C75 120.8(6) no
C69 C74 C73 119.4(5) no
C69 C74 C75 119.8(5) no
C74 C75 C76 121.0(6) no
C75 C76 C77 119.3(7) no
C76 C77 C78 119.9(8) no
C73 C78 C77 122.9(6) no
C80 C79 C84 119.6(6) no
P5 C79 C80 118.4(4) no
P5 C79 C84 121.7(4) no
C79 C80 C81 120.7(6) no
C80 C81 C82 118.7(6) no
C81 C82 C83 121.8(6) no
C82 C83 C84 119.9(6) no
C79 C84 C83 119.4(6) no
C86 C85 C90 119.4(5) no
P5 C85 C90 121.5(5) no
P5 C85 C86 118.9(4) no
C85 C86 C87 120.4(5) no
C86 C87 C88 119.5(6) no
C87 C88 C89 120.7(6) no
C88 C89 C90 120.3(6) no
C85 C90 C89 119.8(6) no
P6 C91 C96 116.6(4) no
C92 C91 C96 118.5(5) no
P6 C91 C92 124.9(4) no
C91 C92 C93 119.9(5) no
C92 C93 C94 121.7(6) no
C93 C94 C95 118.8(6) no
C94 C95 C96 121.2(6) no
C91 C96 C95 119.9(5) no
C98 C97 C102 119.6(5) no
P6 C97 C98 116.5(4) no
P6 C97 C102 123.9(4) no
C97 C98 C99 120.7(5) no
C98 C99 C100 119.7(6) no
C99 C100 C101 119.7(6) no
C100 C101 C102 120.8(6) no
C97 C102 C101 119.5(6) no
C74 C69 H69 107.00 no
N3 C69 H69 107.00 no
C70 C69 H69 107.00 no
H70A C70 H70B 108.00 no
C69 C70 H70A 110.00 no
C69 C70 H70B 110.00 no
C71 C70 H70A 110.00 no
C71 C70 H70B 110.00 no
C70 C71 H71B 110.00 no
C72 C71 H71A 110.00 no
C70 C71 H71A 110.00 no
C72 C71 H71B 110.00 no
H71A C71 H71B 109.00 no
H72A C72 H72B 108.00 no
C73 C72 H72A 109.00 no
C73 C72 H72B 109.00 no
C71 C72 H72A 109.00 no
C71 C72 H72B 109.00 no
C74 C75 H75 119.00 no
C76 C75 H75 120.00 no
C77 C76 H76 120.00 no
C75 C76 H76 120.00 no
C76 C77 H77 120.00 no
C78 C77 H77 120.00 no
C73 C78 H78 119.00 no
C77 C78 H78 119.00 no
C81 C80 H80 120.00 no
C79 C80 H80 120.00 no
C80 C81 H81 121.00 no
C82 C81 H81 121.00 no
C81 C82 H82 119.00 no
C83 C82 H82 119.00 no
C84 C83 H83 120.00 no
C82 C83 H83 120.00 no
C79 C84 H84 120.00 no
C83 C84 H84 120.00 no
C85 C86 H86 120.00 no
C87 C86 H86 120.00 no
C88 C87 H87 120.00 no
C86 C87 H87 120.00 no
C89 C88 H88 120.00 no
C87 C88 H88 120.00 no
C88 C89 H89 120.00 no
C90 C89 H89 120.00 no
C85 C90 H90 120.00 no
C89 C90 H90 120.00 no
C93 C92 H92 120.00 no
C91 C92 H92 120.00 no
C94 C93 H93 119.00 no
C92 C93 H93 119.00 no
C93 C94 H94 121.00 no
C95 C94 H94 121.00 no
C94 C95 H95 119.00 no
C96 C95 H95 119.00 no
C91 C96 H96 120.00 no
C95 C96 H96 120.00 no
C97 C98 H98 120.00 no
C99 C98 H98 120.00 no
C98 C99 H99 120.00 no
C100 C99 H99 120.00 no
C101 C100 H100 120.00 no
C99 C100 H100 120.00 no
C100 C101 H101 120.00 no
C102 C101 H101 120.00 no
C101 C102 H102 120.00 no
C97 C102 H102 120.00 no
N4 C103 C104 111.0(4) no
N4 C103 C108 111.4(4) no
C104 C103 C108 112.9(4) no
C103 C104 C105 109.5(5) no
C104 C105 C106 110.0(5) no
C105 C106 C107 112.7(4) no
C106 C107 C108 121.7(5) no
C106 C107 C112 120.1(5) no
C108 C107 C112 118.3(6) no
C103 C108 C107 120.7(5) no
C103 C108 C109 119.8(4) no
C107 C108 C109 119.4(5) no
C108 C109 C110 120.7(5) no
C109 C110 C111 119.6(5) no
C110 C111 C112 119.9(6) no
C107 C112 C111 122.1(6) no
P7 C113 C114 118.1(5) no
P7 C113 C118 122.7(5) no
C114 C113 C118 118.8(6) no
C113 C114 C115 120.6(6) no
C114 C115 C116 119.9(6) no
C115 C116 C117 121.0(6) no
C116 C117 C118 119.8(6) no
C113 C118 C117 120.0(6) no
P7 C119 C120 118.5(4) no
P7 C119 C124 121.3(5) no
C120 C119 C124 120.1(5) no
C119 C120 C121 119.5(6) no
C120 C121 C122 121.0(7) no
C121 C122 C123 119.6(6) no
C122 C123 C124 120.0(6) no
C119 C124 C123 119.9(6) no
P8 C125 C126 116.6(4) no
P8 C125 C130 124.3(4) no
C126 C125 C130 119.1(5) no
C125 C126 C127 120.7(5) no
C126 C127 C128 119.7(6) no
C127 C128 C129 120.0(6) no
C128 C129 C130 120.6(5) no
C125 C130 C129 119.8(5) no
P8 C131 C132 118.7(4) no
P8 C131 C136 121.9(5) no
C132 C131 C136 119.4(6) no
C131 C132 C133 120.4(5) no
C132 C133 C134 120.4(6) no
C133 C134 C135 119.7(6) no
C134 C135 C136 121.1(7) no
C131 C136 C135 119.1(6) no
N4 C103 H103 107.00 no
C104 C103 H103 107.00 no
C108 C103 H103 107.00 no
C103 C104 H10A 110.00 no
C103 C104 H10B 110.00 no
C105 C104 H10A 110.00 no
C105 C104 H10B 110.00 no
H10A C104 H10B 108.00 no
C104 C105 H10C 110.00 no
C104 C105 H10D 110.00 no
C106 C105 H10C 110.00 no
C106 C105 H10D 110.00 no
H10C C105 H10D 108.00 no
C105 C106 H10E 109.00 no
C105 C106 H10F 109.00 no
C107 C106 H10E 109.00 no
C107 C106 H10F 109.00 no
H10E C106 H10F 108.00 no
C108 C109 H109 120.00 no
C110 C109 H109 120.00 no
C109 C110 H110 120.00 no
C111 C110 H110 120.00 no
C110 C111 H111 120.00 no
C112 C111 H111 120.00 no
C107 C112 H112 119.00 no
C111 C112 H112 119.00 no
C113 C114 H114 120.00 no
C115 C114 H114 120.00 no
C114 C115 H115 120.00 no
C116 C115 H115 120.00 no
C115 C116 H116 119.00 no
C117 C116 H116 120.00 no
C116 C117 H117 120.00 no
C118 C117 H117 120.00 no
C113 C118 H118 120.00 no
C117 C118 H118 120.00 no
C119 C120 H120 120.00 no
C121 C120 H120 120.00 no
C120 C121 H121 120.00 no
C122 C121 H121 119.00 no
C121 C122 H122 120.00 no
C123 C122 H122 120.00 no
C122 C123 H123 120.00 no
C124 C123 H123 120.00 no
C119 C124 H124 120.00 no
C123 C124 H124 120.00 no
C125 C126 H126 120.00 no
C127 C126 H126 120.00 no
C126 C127 H127 120.00 no
C128 C127 H127 120.00 no
C127 C128 H128 120.00 no
C129 C128 H128 120.00 no
C128 C129 H129 120.00 no
C130 C129 H129 120.00 no
C125 C130 H130 120.00 no
C129 C130 H130 120.00 no
C131 C132 H132 120.00 no
C133 C132 H132 120.00 no
C132 C133 H133 120.00 no
C134 C133 H133 120.00 no
C133 C134 H134 120.00 no
C135 C134 H134 120.00 no
C134 C135 H135 120.00 no
C136 C135 H135 119.00 no
C131 C136 H136 120.00 no
C135 C136 H136 121.00 no

loop_
_geom_bond_atom_site_label_1
_geom_bond_atom_site_label_2
_geom_bond_distance
_geom_bond_publ_flag
Pt1 Cl1 2.3580(16) yes
Pt1 Cl2 2.3613(15) yes
Pt1 P1 2.2061(15) yes
Pt1 P2 2.2087(14) yes
Pt2 Cl3 2.3644(14) yes
Pt2 Cl4 2.3521(13) yes
Pt2 P3 2.2171(13) yes
Pt2 P4 2.1964(14) yes
Pt3 Cl5 2.3673(16) yes
Pt3 Cl6 2.3577(13) yes
Pt3 P6 2.2128(14) yes
Pt3 P5 2.2040(13) yes
Pt4 P8 2.2158(14) yes
Pt4 Cl8 2.3575(13) yes
Pt4 Cl7 2.3617(16) yes
Pt4 P7 2.2142(13) yes
P1 C11 1.801(5) no
P1 N1 1.710(4) no
P1 C17 1.802(7) no
P2 N1 1.709(4) no
P2 C23 1.810(6) no
P2 C29 1.816(6) no
P3 N2 1.714(4) no
P3 C45 1.815(5) no
P3 C51 1.801(6) no
P4 N2 1.711(4) no
P4 C57 1.797(5) no
P4 C63 1.793(5) no
P5 C79 1.808(6) no
P5 C85 1.787(5) no
P5 N3 1.709(4) no
P6 N3 1.708(3) no
P6 C91 1.804(6) no
P6 C97 1.811(5) no
P7 N4 1.701(4) no
P7 C113 1.796(7) no
P7 C119 1.808(5) no
P8 C131 1.808(6) no
P8 N4 1.705(4) no
P8 C125 1.812(6) no
N1 C1 1.495(7) no
N2 C35 1.500(5) no
N3 C69 1.492(6) no
N4 C103 1.503(6) no
C1 C2 1.526(8) no
C1 C6 1.532(9) no
C2 C3 1.529(8) no
C3 C4 1.532(9) no
C4 C5 1.516(9) no
C5 C6 1.413(9) no
C5 C10 1.399(10) no
C6 C7 1.387(9) no
C7 C8 1.395(9) no
C8 C9 1.387(9) no
C9 C10 1.392(10) no
C11 C16 1.389(7) no
C11 C12 1.388(9) no
C12 C13 1.389(9) no
C13 C14 1.384(9) no
C14 C15 1.350(9) no
C15 C16 1.394(8) no
C17 C22 1.406(9) no
C17 C18 1.377(9) no
C18 C19 1.386(9) no
C19 C20 1.390(9) no
C20 C21 1.394(9) no
C21 C22 1.389(9) no
C23 C28 1.402(8) no
C23 C24 1.376(9) no
C24 C25 1.388(9) no
C25 C26 1.334(11) no
C26 C27 1.387(10) no
C27 C28 1.391(9) no
C29 C30 1.395(8) no
C29 C34 1.393(9) no
C30 C31 1.369(8) no
C31 C32 1.373(9) no
C32 C33 1.408(8) no
C33 C34 1.379(9) no
C1 H1 1.0000 no
C2 H2A 0.9900 no
C2 H2B 0.9900 no
C3 H3A 0.9900 no
C3 H3B 0.9900 no
C4 H4A 0.9900 no
C4 H4B 0.9900 no
C7 H7 0.9500 no
C8 H8 0.9500 no
C9 H9 0.9500 no
C10 H10 0.9500 no
C12 H12 0.9500 no
C13 H13 0.9500 no
C14 H14 0.9500 no
C15 H15 0.9500 no
C16 H16 0.9500 no
C18 H18 0.9500 no
C19 H19 0.9500 no
C20 H20 0.9500 no
C21 H21 0.9500 no
C22 H22 0.9500 no
C24 H24 0.9500 no
C25 H25 0.9500 no
C26 H26 0.9500 no
C27 H27 0.9500 no
C28 H28 0.9500 no
C30 H30 0.9500 no
C31 H31 0.9500 no
C32 H32 0.9500 no
C33 H33 0.9500 no
C34 H34 0.9500 no
C35 C36 1.539(9) no
C35 C40 1.512(8) no
C36 C37 1.523(8) no
C37 C38 1.536(8) no
C38 C39 1.489(9) no
C39 C40 1.397(9) no
C39 C44 1.397(9) no
C40 C41 1.397(9) no
C41 C42 1.383(8) no
C42 C43 1.399(9) no
C43 C44 1.368(9) no
C45 C46 1.367(8) no
C45 C50 1.393(7) no
C46 C47 1.384(9) no
C47 C48 1.341(9) no
C48 C49 1.405(9) no
C49 C50 1.384(8) no
C51 C52 1.388(8) no
C51 C56 1.393(6) no
C52 C53 1.396(9) no
C53 C54 1.381(9) no
C54 C55 1.374(9) no
C55 C56 1.379(9) no
C57 C62 1.381(8) no
C57 C58 1.384(7) no
C58 C59 1.410(8) no
C59 C60 1.381(9) no
C60 C61 1.350(9) no
C61 C62 1.416(9) no
C63 C64 1.407(7) no
C63 C68 1.378(8) no
C64 C65 1.379(7) no
C65 C66 1.367(9) no
C66 C67 1.391(8) no
C67 C68 1.386(8) no
C35 H35 1.0000 no
C36 H36A 0.9900 no
C36 H36B 0.9900 no
C37 H37A 0.9900 no
C37 H37B 0.9900 no
C38 H38A 0.9900 no
C38 H38B 0.9900 no
C41 H41 0.9500 no
C42 H42 0.9500 no
C43 H43 0.9500 no
C44 H44 0.9500 no
C46 H46 0.9500 no
C47 H47 0.9500 no
C48 H48 0.9500 no
C49 H49 0.9500 no
C50 H50 0.9500 no
C52 H52 0.9500 no
C53 H53 0.9500 no
C54 H54 0.9500 no
C55 H55 0.9500 no
C56 H56 0.9500 no
C58 H58 0.9500 no
C59 H59 0.9500 no
C60 H60 0.9500 no
C61 H61 0.9500 no
C62 H62 0.9500 no
C64 H64 0.9500 no
C65 H65 0.9500 no
C66 H66 0.9500 no
C67 H67 0.9500 no
C68 H68 0.9500 no
C69 C74 1.545(8) no
C69 C70 1.524(9) no
C70 C71 1.539(8) no
C71 C72 1.537(9) no
C72 C73 1.481(10) no
C73 C74 1.395(9) no
C73 C78 1.419(10) no
C74 C75 1.375(9) no
C75 C76 1.384(10) no
C76 C77 1.377(11) no
C77 C78 1.346(12) no
C79 C80 1.403(8) no
C79 C84 1.387(8) no
C80 C81 1.386(9) no
C81 C82 1.379(9) no
C82 C83 1.371(9) no
C83 C84 1.399(9) no
C85 C90 1.409(6) no
C85 C86 1.386(9) no
C86 C87 1.391(9) no
C87 C88 1.394(9) no
C88 C89 1.371(9) no
C89 C90 1.385(8) no
C91 C92 1.404(8) no
C91 C96 1.409(8) no
C92 C93 1.378(9) no
C93 C94 1.371(9) no
C94 C95 1.390(8) no
C95 C96 1.376(9) no
C97 C102 1.377(8) no
C97 C98 1.376(8) no
C98 C99 1.393(9) no
C99 C100 1.375(8) no
C100 C101 1.369(9) no
C101 C102 1.397(9) no
C69 H69 1.0000 no
C70 H70B 0.9900 no
C70 H70A 0.9900 no
C71 H71A 0.9900 no
C71 H71B 0.9900 no
C72 H72B 0.9900 no
C72 H72A 0.9900 no
C75 H75 0.9500 no
C76 H76 0.9500 no
C77 H77 0.9500 no
C78 H78 0.9500 no
C80 H80 0.9500 no
C81 H81 0.9500 no
C82 H82 0.9500 no
C83 H83 0.9500 no
C84 H84 0.9500 no
C86 H86 0.9500 no
C87 H87 0.9500 no
C88 H88 0.9500 no
C89 H89 0.9500 no
C90 H90 0.9500 no
C92 H92 0.9500 no
C93 H93 0.9500 no
C94 H94 0.9500 no
C95 H95 0.9500 no
C96 H96 0.9500 no
C98 H98 0.9500 no
C99 H99 0.9500 no
C100 H100 0.9500 no
C101 H101 0.9500 no
C102 H102 0.9500 no
C103 C104 1.526(8) no
C103 C108 1.539(7) no
C104 C105 1.527(8) no
C105 C106 1.500(7) no
C106 C107 1.501(9) no
C107 C108 1.404(8) no
C107 C112 1.399(9) no
C108 C109 1.400(8) no
C109 C110 1.401(8) no
C110 C111 1.378(9) no
C111 C112 1.376(9) no
C113 C114 1.396(9) no
C113 C118 1.390(9) no
C114 C115 1.380(9) no
C115 C116 1.382(9) no
C116 C117 1.357(9) no
C117 C118 1.411(9) no
C119 C120 1.376(9) no
C119 C124 1.397(6) no
C120 C121 1.399(9) no
C121 C122 1.364(9) no
C122 C123 1.400(11) no
C123 C124 1.383(8) no
C125 C126 1.394(8) no
C125 C130 1.396(8) no
C126 C127 1.385(9) no
C127 C128 1.385(8) no
C128 C129 1.381(9) no
C129 C130 1.385(9) no
C131 C132 1.385(9) no
C131 C136 1.394(8) no
C132 C133 1.389(9) no
C133 C134 1.367(8) no
C134 C135 1.376(9) no
C135 C136 1.392(9) no
C103 H103 1.0000 no
C104 H10A 0.9900 no
C104 H10B 0.9900 no
C105 H10C 0.9900 no
C105 H10D 0.9900 no
C106 H10E 0.9900 no
C106 H10F 0.9900 no
C109 H109 0.9500 no
C110 H110 0.9500 no
C111 H111 0.9500 no
C112 H112 0.9500 no
C114 H114 0.9500 no
C115 H115 0.9500 no
C116 H116 0.9500 no
C117 H117 0.9500 no
C118 H118 0.9500 no
C120 H120 0.9500 no
C121 H121 0.9500 no
C122 H122 0.9500 no
C123 H123 0.9500 no
C124 H124 0.9500 no
C126 H126 0.9500 no
C127 H127 0.9500 no
C128 H128 0.9500 no
C129 H129 0.9500 no
C130 H130 0.9500 no
C132 H132 0.9500 no
C133 H133 0.9500 no
C134 H134 0.9500 no
C135 H135 0.9500 no
C136 H136 0.9500 no

loop_
_geom_hbond_atom_site_label_D
_geom_hbond_atom_site_label_H
_geom_hbond_atom_site_label_A
_geom_hbond_site_symmetry_A
_geom_hbond_distance_DH
_geom_hbond_distance_HA
_geom_hbond_distance_DA
_geom_hbond_angle_DHA
_geom_hbond_publ_flag
C15 H15 Cl4 1_554 0.95 2.72 3.635(6) 162 yes
C24 H24 Cl2 . 0.95 2.78 3.626(6) 149 yes
C38 H38B Cl6 1_455 0.99 2.78 3.624(5) 144 yes
C54 H54 Cl6 2_656 0.95 2.83 3.573(6) 136 yes
C59 H59 Cl6 2_646 0.95 2.78 3.518(6) 136 yes
C92 H92 Cl1 . 0.95 2.77 3.658(6) 155 yes
C116 H116 Cl2 . 0.95 2.80 3.689(7) 156 yes
C130 H130 Cl3 2_656 0.95 2.82 3.706(6) 155 yes
